data_4106254
loop_
_publ_author_name
'Yann Sarazin'
'Bo Liu'
'Thierry Roisnel'
'Laurent Maron'
'Jean-Fran\,cois Carpentier'

_publ_section_title
;
 Discrete, Solvent-Free Alkaline-Earth Metal Cations: Metal...Fluorine
 Interactions and ROP Catalytic Activity
;
_journal_name_full 'Journal of the American Chemical Society'
_journal_page_first 9069
_journal_page_last 9087
_journal_paper_doi 10.1021/ja2024977
_journal_volume 133
_journal_year 2011
_chemical_compound_source 'synthesis as described'
_chemical_formula_moiety 'C25 H42 N O5 Zn, C36 H2 B2 F30 N'
_chemical_formula_sum 'C61 H44 B2 F30 N2 O5 Zn'
_chemical_formula_weight 1541.97
_chemical_name_systematic
;
 ?
;
_space_group_IT_number 2
_symmetry_cell_setting triclinic
_symmetry_Int_Tables_number 2
_symmetry_space_group_name_Hall '-P 1'
_symmetry_space_group_name_H-M 'P -1'
_atom_sites_solution_hydrogens geom
_atom_sites_solution_primary direct
_atom_sites_solution_secondary difmap
_audit_conform_dict_location ftp://ftp.iucr.org/pub/cif_core.dic
_audit_conform_dict_name cif_core.dic
_audit_conform_dict_version 2.3
_audit_creation_date 2009-10-01T16:46:49-00:00
_audit_creation_method 'WinGX routine CIF_UPDATE'
_cell_angle_alpha 78.553(2)
_cell_angle_beta 80.038(2)
_cell_angle_gamma 70.356(2)
_cell_formula_units_Z 2
_cell_length_a 12.4887(4)
_cell_length_b 14.4780(5)
_cell_length_c 18.9052(6)
_cell_measurement_reflns_used 7959
_cell_measurement_temperature 150(2)
_cell_measurement_theta_max 25.8
_cell_measurement_theta_min 2.17
_cell_measurement_wavelength 0.71073
_cell_volume 3134.31(18)
_computing_cell_refinement 'Bruker SMART'
_computing_data_collection 'Bruker SAINT'
_computing_data_reduction 'Bruker SAINT'
_computing_molecular_graphics 'Ortep-3 for Windows (Farrugia, 1997)'
_computing_publication_material 'WinGX publication routines (Farrugia, 1999)'
_computing_structure_refinement 'SHELXL-97 (Sheldrick, 1997)'
_computing_structure_solution 'SIR97 (Altomare et al., 1999)'
_diffrn_ambient_temperature 150(2)
_diffrn_detector 'CCD plate'
_diffrn_measured_fraction_theta_full 0.988
_diffrn_measured_fraction_theta_max 0.988
_diffrn_measurement_device_type 'APEXII, Bruker-AXS'
_diffrn_measurement_method 'CCD rotation images, thin slices'
_diffrn_radiation_monochromator graphite
_diffrn_radiation_probe x-ray
_diffrn_radiation_type MoK\a
_diffrn_radiation_wavelength 0.71073
_diffrn_reflns_av_R_equivalents 0.063
_diffrn_reflns_av_unetI/netI 0.0743
_diffrn_reflns_limit_h_max 16
_diffrn_reflns_limit_h_min -16
_diffrn_reflns_limit_k_max 18
_diffrn_reflns_limit_k_min -18
_diffrn_reflns_limit_l_max 24
_diffrn_reflns_limit_l_min -24
_diffrn_reflns_number 49780
_diffrn_reflns_theta_full 27.47
_diffrn_reflns_theta_max 27.47
_diffrn_reflns_theta_min 2.94
_exptl_absorpt_coefficient_mu 0.533
_exptl_absorpt_correction_T_max 0.928
_exptl_absorpt_correction_T_min 0.657
_exptl_absorpt_correction_type multi-scan
_exptl_absorpt_process_details
;
  [Sheldrick, G.M. (2002). SADABS Bruker AXS Inc., Madison, Wisconsin, USA]
;
_exptl_crystal_colour colourless
_exptl_crystal_density_diffrn 1.634
_exptl_crystal_description prism
_exptl_crystal_F_000 1548
_exptl_crystal_size_max 0.3
_exptl_crystal_size_mid 0.18
_exptl_crystal_size_min 0.14
_platon_squeeze_details
;
;
_refine_diff_density_max 0.54
_refine_diff_density_min -0.551
_refine_diff_density_rms 0.083
_refine_ls_extinction_method none
_refine_ls_goodness_of_fit_ref 1.08
_refine_ls_hydrogen_treatment constr
_refine_ls_matrix_type full
_refine_ls_number_parameters 916
_refine_ls_number_reflns 14200
_refine_ls_number_restraints 0
_refine_ls_restrained_S_all 1.08
_refine_ls_R_factor_all 0.0839
_refine_ls_R_factor_gt 0.055
_refine_ls_shift/su_max 0.002
_refine_ls_shift/su_mean 0
_refine_ls_structure_factor_coef Fsqd
_refine_ls_weighting_details 'calc w=1/[\s^2^(Fo^2^)+(0.0648P)^2^+0.0000P] where P=(Fo^2^+2Fc^2^)/3'
_refine_ls_weighting_scheme calc
_refine_ls_wR_factor_gt 0.1297
_refine_ls_wR_factor_ref 0.1487
_reflns_number_gt 9599
_reflns_number_total 14200
_reflns_threshold_expression >2sigma(I)
_cod_data_source_file ja2024977_si_001_4.cif
_cod_data_source_block 8
_cod_database_code 4106254

loop_
_symmetry_equiv_pos_as_xyz
'x, y, z'
'-x, -y, -z'

loop_
_atom_site_label
_atom_site_type_symbol
_atom_site_fract_x
_atom_site_fract_y
_atom_site_fract_z
_atom_site_U_iso_or_equiv
_atom_site_adp_type
_atom_site_occupancy
_atom_site_symmetry_multiplicity
_atom_site_calc_flag
_atom_site_refinement_flags
N1 N 0.1745(2) 0.35032(18) 0.89422(13) 0.0258(5) Uani 1 1 d .
H1A H 0.1804 0.3079 0.9376 0.031 Uiso 1 1 calc R
H1B H 0.137 0.4126 0.9064 0.031 Uiso 1 1 calc R
B1 B 0.3062(3) 0.3516(2) 0.86681(18) 0.0217(7) Uani 1 1 d .
C1 C 0.4002(2) 0.2582(2) 0.91096(15) 0.0212(6) Uani 1 1 d .
C2 C 0.3811(2) 0.1935(2) 0.97324(15) 0.0239(6) Uani 1 1 d .
C3 C 0.4669(3) 0.1268(2) 1.01181(16) 0.0309(7) Uani 1 1 d .
C4 C 0.5795(3) 0.1201(2) 0.98988(17) 0.0328(7) Uani 1 1 d .
C5 C 0.6038(2) 0.1835(2) 0.92869(16) 0.0264(7) Uani 1 1 d .
C6 C 0.5161(2) 0.2490(2) 0.89203(15) 0.0222(6) Uani 1 1 d .
F2 F 0.27299(15) 0.19401(13) 1.00237(9) 0.0331(4) Uani 1 1 d .
F3 F 0.44103(17) 0.06588(13) 1.07144(10) 0.0437(5) Uani 1 1 d .
F4 F 0.66285(17) 0.05542(15) 1.02631(11) 0.0518(6) Uani 1 1 d .
F5 F 0.71249(15) 0.18181(13) 0.90581(10) 0.0374(4) Uani 1 1 d .
F6 F 0.54757(14) 0.30937(12) 0.83356(9) 0.0286(4) Uani 1 1 d .
C11 C 0.3244(2) 0.4471(2) 0.89479(15) 0.0242(6) Uani 1 1 d .
C12 C 0.2925(2) 0.4606(2) 0.96749(16) 0.0249(6) Uani 1 1 d .
C13 C 0.3188(3) 0.5260(2) 0.99954(16) 0.0295(7) Uani 1 1 d .
C14 C 0.3832(3) 0.5829(2) 0.95868(17) 0.0311(7) Uani 1 1 d .
C15 C 0.4182(3) 0.5730(2) 0.88740(18) 0.0328(7) Uani 1 1 d .
C16 C 0.3885(3) 0.5069(2) 0.85679(16) 0.0265(6) Uani 1 1 d .
F12 F 0.23353(15) 0.40323(13) 1.01251(9) 0.0321(4) Uani 1 1 d .
F13 F 0.28422(17) 0.53422(14) 1.07041(10) 0.0427(5) Uani 1 1 d .
F14 F 0.41086(18) 0.64779(14) 0.98918(11) 0.0464(5) Uani 1 1 d .
F15 F 0.48341(18) 0.62708(14) 0.84716(10) 0.0456(5) Uani 1 1 d .
F16 F 0.42788(16) 0.50300(12) 0.78570(9) 0.0334(4) Uani 1 1 d .
C21 C 0.3280(2) 0.3575(2) 0.77728(15) 0.0229(6) Uani 1 1 d .
C22 C 0.2707(2) 0.4409(2) 0.73298(16) 0.0247(6) Uani 1 1 d .
C23 C 0.2792(3) 0.4524(2) 0.65833(16) 0.0286(7) Uani 1 1 d .
C24 C 0.3508(3) 0.3749(3) 0.62320(16) 0.0330(7) Uani 1 1 d .
C25 C 0.4097(3) 0.2892(2) 0.66436(16) 0.0282(7) Uani 1 1 d .
C26 C 0.3985(2) 0.2819(2) 0.73878(16) 0.0249(6) Uani 1 1 d .
F22 F 0.19982(15) 0.52101(12) 0.76353(9) 0.0308(4) Uani 1 1 d .
F23 F 0.21857(16) 0.53573(13) 0.61985(9) 0.0392(5) Uani 1 1 d .
F24 F 0.35885(18) 0.38247(15) 0.55081(10) 0.0468(5) Uani 1 1 d .
F25 F 0.47641(16) 0.21096(14) 0.63102(10) 0.0407(5) Uani 1 1 d .
F26 F 0.45759(14) 0.19215(12) 0.77465(9) 0.0306(4) Uani 1 1 d .
B2 B 0.0801(3) 0.3259(2) 0.85683(17) 0.0222(7) Uani 1 1 d .
C31 C 0.0098(2) 0.26741(19) 0.92447(15) 0.0219(6) Uani 1 1 d .
C32 C -0.0177(2) 0.1817(2) 0.92471(16) 0.0245(6) Uani 1 1 d .
C33 C -0.0789(3) 0.1387(2) 0.98213(17) 0.0278(7) Uani 1 1 d .
C34 C -0.1174(3) 0.1819(2) 1.04421(16) 0.0277(7) Uani 1 1 d .
C35 C -0.0947(3) 0.2681(2) 1.04747(15) 0.0267(7) Uani 1 1 d .
C36 C -0.0351(3) 0.3092(2) 0.98818(15) 0.0242(6) Uani 1 1 d .
F32 F 0.01453(15) 0.13376(12) 0.86580(10) 0.0336(4) Uani 1 1 d .
F33 F -0.10148(15) 0.05629(12) 0.97713(10) 0.0338(4) Uani 1 1 d .
F34 F -0.17665(16) 0.14123(13) 1.10096(10) 0.0407(5) Uani 1 1 d .
F35 F -0.13275(16) 0.31155(13) 1.10766(9) 0.0346(4) Uani 1 1 d .
F36 F -0.01972(14) 0.39585(12) 0.99414(9) 0.0282(4) Uani 1 1 d .
C41 C -0.0193(2) 0.4268(2) 0.82693(15) 0.0221(6) Uani 1 1 d .
C42 C -0.1071(3) 0.4175(2) 0.79471(16) 0.0263(7) Uani 1 1 d .
C43 C -0.1989(3) 0.4964(2) 0.76965(17) 0.0336(7) Uani 1 1 d .
C44 C -0.2076(3) 0.5905(2) 0.77784(18) 0.0395(8) Uani 1 1 d .
C45 C -0.1271(3) 0.6049(2) 0.81160(18) 0.0359(8) Uani 1 1 d .
C46 C -0.0374(3) 0.5247(2) 0.83601(16) 0.0274(7) Uani 1 1 d .
F42 F -0.10405(14) 0.32617(12) 0.78569(10) 0.0329(4) Uani 1 1 d .
F43 F -0.27906(17) 0.48065(16) 0.73897(11) 0.0515(5) Uani 1 1 d .
F44 F -0.29613(18) 0.66827(15) 0.75400(12) 0.0578(6) Uani 1 1 d .
F45 F -0.13729(19) 0.69682(13) 0.82275(12) 0.0524(6) Uani 1 1 d .
F46 F 0.03437(15) 0.54674(13) 0.87139(10) 0.0348(4) Uani 1 1 d .
C51 C 0.1477(2) 0.2535(2) 0.79397(15) 0.0227(6) Uani 1 1 d .
C52 C 0.1389(2) 0.2760(2) 0.71983(16) 0.0251(6) Uani 1 1 d .
C53 C 0.1947(3) 0.2115(2) 0.67127(16) 0.0305(7) Uani 1 1 d .
C54 C 0.2653(3) 0.1181(2) 0.69551(18) 0.0336(7) Uani 1 1 d .
C55 C 0.2793(3) 0.0922(2) 0.76766(19) 0.0318(7) Uani 1 1 d .
C56 C 0.2210(3) 0.1599(2) 0.81490(16) 0.0270(7) Uani 1 1 d .
F52 F 0.07529(14) 0.36712(12) 0.68996(9) 0.0314(4) Uani 1 1 d .
F53 F 0.18535(16) 0.23889(15) 0.59934(10) 0.0427(5) Uani 1 1 d .
F54 F 0.32290(17) 0.05487(15) 0.64792(11) 0.0481(5) Uani 1 1 d .
F55 F 0.34944(16) 0.00199(13) 0.79240(11) 0.0441(5) Uani 1 1 d .
F56 F 0.23911(15) 0.12912(12) 0.88545(9) 0.0330(4) Uani 1 1 d .
Zn1 Zn 0.86766(3) 0.95700(2) 0.655788(17) 0.02189(10) Uani 1 1 d .
O61 O 0.68755(17) 0.96894(15) 0.69600(11) 0.0289(5) Uani 1 1 d .
C62 C 0.6590(3) 0.9551(2) 0.77344(17) 0.0355(8) Uani 1 1 d .
H62A H 0.6879 0.884 0.7939 0.043 Uiso 1 1 calc R
H62B H 0.575 0.9789 0.7862 0.043 Uiso 1 1 calc R
C63 C 0.7150(3) 1.0141(2) 0.80237(17) 0.0325(7) Uani 1 1 d .
H63A H 0.6739 1.0859 0.7916 0.039 Uiso 1 1 calc R
H63B H 0.7154 0.9951 0.8556 0.039 Uiso 1 1 calc R
O64 O 0.82968(17) 0.99154(15) 0.76654(11) 0.0277(5) Uani 1 1 d .
C65 C 0.9044(3) 1.0238(3) 0.79934(17) 0.0331(7) Uani 1 1 d .
H65A H 0.9257 0.9795 0.8453 0.04 Uiso 1 1 calc R
H65B H 0.8661 1.0923 0.81 0.04 Uiso 1 1 calc R
C66 C 1.0104(3) 1.0193(2) 0.74430(17) 0.0296(7) Uani 1 1 d .
H66A H 0.9974 1.0826 0.7104 0.036 Uiso 1 1 calc R
H66B H 1.0768 1.0101 0.77 0.036 Uiso 1 1 calc R
O67 O 1.03476(17) 0.93795(14) 0.70384(10) 0.0261(5) Uani 1 1 d .
C68 C 1.0653(3) 0.8413(2) 0.74715(17) 0.0308(7) Uani 1 1 d .
H68A H 1.0054 0.8369 0.7883 0.037 Uiso 1 1 calc R
H68B H 1.1389 0.8268 0.7665 0.037 Uiso 1 1 calc R
C69 C 1.0753(3) 0.7707(2) 0.69673(17) 0.0305(7) Uani 1 1 d .
H69A H 1.1383 0.7725 0.6572 0.037 Uiso 1 1 calc R
H69B H 1.0912 0.7022 0.7232 0.037 Uiso 1 1 calc R
O70 O 0.96654(17) 0.80239(14) 0.66723(11) 0.0274(5) Uani 1 1 d .
C71 C 0.9775(3) 0.7649(2) 0.59964(17) 0.0316(7) Uani 1 1 d .
H71A H 1.0064 0.6914 0.6076 0.038 Uiso 1 1 calc R
H71B H 1.0319 0.7899 0.5627 0.038 Uiso 1 1 calc R
C72 C 0.8617(3) 0.8003(2) 0.57458(18) 0.0310(7) Uani 1 1 d .
H72A H 0.8674 0.7822 0.5259 0.037 Uiso 1 1 calc R
H72B H 0.8109 0.7675 0.6085 0.037 Uiso 1 1 calc R
N73 N 0.8115(2) 0.90975(16) 0.57098(13) 0.0231(5) Uani 1 1 d .
C74 C 0.6847(3) 0.9381(2) 0.57938(16) 0.0280(7) Uani 1 1 d .
H74A H 0.661 0.8988 0.5513 0.034 Uiso 1 1 calc R
H74B H 0.6525 1.0091 0.5597 0.034 Uiso 1 1 calc R
C75 C 0.6385(3) 0.9199(2) 0.65828(17) 0.0309(7) Uani 1 1 d .
H75A H 0.5539 0.9474 0.6645 0.037 Uiso 1 1 calc R
H75B H 0.6606 0.8479 0.6768 0.037 Uiso 1 1 calc R
O81 O 0.88707(16) 1.07499(13) 0.59823(10) 0.0229(4) Uani 1 1 d .
C82 C 0.8175(2) 1.12432(19) 0.54701(15) 0.0195(6) Uani 1 1 d .
C83 C 0.7601(2) 1.2276(2) 0.54209(15) 0.0227(6) Uani 1 1 d .
C84 C 0.7746(3) 1.2880(2) 0.59631(15) 0.0242(6) Uani 1 1 d .
C85 C 0.7032(3) 1.3979(2) 0.58218(18) 0.0356(8) Uani 1 1 d .
H85A H 0.7135 1.4328 0.6187 0.053 Uiso 1 1 calc R
H85B H 0.6222 1.4036 0.5852 0.053 Uiso 1 1 calc R
H85C H 0.7285 1.4276 0.5336 0.053 Uiso 1 1 calc R
C86 C 0.9017(3) 1.2820(2) 0.59128(17) 0.0300(7) Uani 1 1 d .
H86A H 0.9256 1.3132 0.5429 0.045 Uiso 1 1 calc R
H86B H 0.9491 1.2124 0.5995 0.045 Uiso 1 1 calc R
H86C H 0.9109 1.3168 0.6282 0.045 Uiso 1 1 calc R
C87 C 0.7345(3) 1.2457(2) 0.67447(16) 0.0282(7) Uani 1 1 d .
H87A H 0.7811 1.1763 0.6861 0.042 Uiso 1 1 calc R
H87B H 0.6539 1.2496 0.6778 0.042 Uiso 1 1 calc R
H87C H 0.743 1.2844 0.7089 0.042 Uiso 1 1 calc R
C88 C 0.6872(2) 1.2733(2) 0.48807(15) 0.0218(6) Uani 1 1 d .
H88 H 0.6493 1.3426 0.485 0.026 Uiso 1 1 calc R
C89 C 0.6666(2) 1.2229(2) 0.43815(15) 0.0229(6) Uani 1 1 d .
C90 C 0.5747(3) 1.2726(2) 0.38513(16) 0.0265(6) Uani 1 1 d .
C91 C 0.4758(3) 1.2289(3) 0.4138(2) 0.0407(8) Uani 1 1 d .
H91A H 0.4432 1.2461 0.4623 0.061 Uiso 1 1 calc R
H91B H 0.5049 1.1565 0.4167 0.061 Uiso 1 1 calc R
H91C H 0.4165 1.2562 0.3808 0.061 Uiso 1 1 calc R
C92 C 0.6212(3) 1.2495(3) 0.30822(17) 0.0419(8) Uani 1 1 d .
H92A H 0.5583 1.2729 0.2779 0.063 Uiso 1 1 calc R
H92B H 0.6568 1.1778 0.3098 0.063 Uiso 1 1 calc R
H92C H 0.6783 1.2832 0.2876 0.063 Uiso 1 1 calc R
C93 C 0.5280(3) 1.3849(2) 0.38196(17) 0.0327(7) Uani 1 1 d .
H93A H 0.5911 1.4131 0.3673 0.049 Uiso 1 1 calc R
H93B H 0.4906 1.4009 0.43 0.049 Uiso 1 1 calc R
H93C H 0.4723 1.4128 0.3465 0.049 Uiso 1 1 calc R
C94 C 0.7268(2) 1.1221(2) 0.44253(15) 0.0231(6) Uani 1 1 d .
H94 H 0.7174 1.0859 0.4085 0.028 Uiso 1 1 calc R
C95 C 0.8008(2) 1.0724(2) 0.49545(15) 0.0224(6) Uani 1 1 d .
C96 C 0.8557(3) 0.9618(2) 0.50116(15) 0.0239(6) Uani 1 1 d .
H96A H 0.8394 0.9383 0.4597 0.029 Uiso 1 1 calc R
H96B H 0.9397 0.9455 0.4988 0.029 Uiso 1 1 calc R

loop_
_atom_site_aniso_label
_atom_site_aniso_U_11
_atom_site_aniso_U_22
_atom_site_aniso_U_33
_atom_site_aniso_U_23
_atom_site_aniso_U_13
_atom_site_aniso_U_12
N1 0.0230(14) 0.0306(13) 0.0261(14) -0.0088(10) -0.0024(10) -0.0089(11)
B1 0.0227(18) 0.0211(16) 0.0218(17) -0.0041(13) -0.0043(13) -0.0060(14)
C1 0.0224(16) 0.0203(14) 0.0201(15) -0.0044(11) -0.0037(11) -0.0043(12)
C2 0.0234(16) 0.0250(15) 0.0244(16) -0.0048(12) 0.0005(12) -0.0102(13)
C3 0.044(2) 0.0278(16) 0.0192(16) -0.0012(12) -0.0019(14) -0.0117(15)
C4 0.036(2) 0.0265(16) 0.0297(18) -0.0016(13) -0.0091(14) -0.0012(14)
C5 0.0224(17) 0.0277(15) 0.0278(17) -0.0090(12) -0.0020(12) -0.0040(13)
C6 0.0262(16) 0.0197(14) 0.0183(14) -0.0005(11) -0.0012(12) -0.0060(12)
F2 0.0329(10) 0.0405(10) 0.0277(10) -0.0024(8) 0.0038(8) -0.0190(9)
F3 0.0579(13) 0.0374(10) 0.0294(11) 0.0130(8) -0.0071(9) -0.0159(10)
F4 0.0416(12) 0.0483(12) 0.0487(13) 0.0160(10) -0.0201(10) 0.0019(10)
F5 0.0228(10) 0.0437(11) 0.0404(11) -0.0045(9) -0.0064(8) -0.0033(8)
F6 0.0261(9) 0.0319(9) 0.0262(9) 0.0010(7) -0.0018(7) -0.0107(8)
C11 0.0242(16) 0.0241(15) 0.0220(15) -0.0014(12) -0.0059(12) -0.0040(13)
C12 0.0250(16) 0.0233(15) 0.0262(16) -0.0037(12) -0.0055(12) -0.0062(13)
C13 0.0349(18) 0.0293(16) 0.0239(16) -0.0088(12) -0.0040(13) -0.0065(14)
C14 0.0372(19) 0.0277(16) 0.0334(18) -0.0074(13) -0.0119(14) -0.0113(14)
C15 0.040(2) 0.0266(16) 0.0334(19) 0.0025(13) -0.0085(14) -0.0150(15)
C16 0.0280(17) 0.0276(15) 0.0222(16) -0.0027(12) -0.0059(12) -0.0057(13)
F12 0.0366(11) 0.0407(10) 0.0228(9) -0.0077(8) 0.0020(8) -0.0178(9)
F13 0.0541(13) 0.0548(12) 0.0274(10) -0.0190(9) 0.0009(9) -0.0233(11)
F14 0.0681(14) 0.0413(11) 0.0449(12) -0.0149(9) -0.0138(10) -0.0280(11)
F15 0.0671(14) 0.0488(12) 0.0350(11) 0.0030(9) -0.0106(10) -0.0392(11)
F16 0.0461(11) 0.0370(10) 0.0213(9) -0.0012(7) -0.0020(8) -0.0210(9)
C21 0.0252(16) 0.0233(14) 0.0225(15) -0.0060(11) -0.0015(12) -0.0099(13)
C22 0.0259(16) 0.0238(15) 0.0233(15) -0.0053(12) -0.0007(12) -0.0065(13)
C23 0.0342(18) 0.0312(16) 0.0217(16) 0.0055(12) -0.0082(13) -0.0146(14)
C24 0.039(2) 0.050(2) 0.0156(15) -0.0068(14) -0.0026(13) -0.0211(17)
C25 0.0247(17) 0.0365(17) 0.0258(16) -0.0145(13) 0.0030(13) -0.0102(14)
C26 0.0213(16) 0.0295(16) 0.0239(16) -0.0049(12) -0.0033(12) -0.0073(13)
F22 0.0343(10) 0.0279(9) 0.0253(9) -0.0049(7) -0.0048(8) -0.0021(8)
F23 0.0485(12) 0.0410(11) 0.0265(10) 0.0044(8) -0.0101(8) -0.0146(9)
F24 0.0576(14) 0.0656(13) 0.0177(10) -0.0095(9) 0.0010(9) -0.0205(11)
F25 0.0402(12) 0.0486(11) 0.0324(11) -0.0236(9) 0.0049(9) -0.0072(9)
F26 0.0316(10) 0.0272(9) 0.0316(10) -0.0097(7) -0.0052(8) -0.0035(8)
B2 0.0246(18) 0.0252(17) 0.0200(17) -0.0088(13) -0.0034(13) -0.0082(14)
C31 0.0230(16) 0.0185(14) 0.0214(15) -0.0015(11) -0.0079(11) -0.0011(12)
C32 0.0226(16) 0.0234(15) 0.0288(16) -0.0106(12) -0.0057(12) -0.0037(13)
C33 0.0266(17) 0.0209(15) 0.0362(18) -0.0013(13) -0.0094(13) -0.0067(13)
C34 0.0302(17) 0.0269(16) 0.0244(16) 0.0032(12) -0.0046(13) -0.0102(14)
C35 0.0266(17) 0.0293(16) 0.0197(15) -0.0038(12) -0.0039(12) -0.0021(13)
C36 0.0289(17) 0.0200(14) 0.0235(15) -0.0016(11) -0.0061(12) -0.0070(13)
F32 0.0374(11) 0.0327(10) 0.0385(11) -0.0166(8) -0.0025(8) -0.0157(8)
F33 0.0336(10) 0.0237(9) 0.0477(12) -0.0032(8) -0.0124(8) -0.0112(8)
F34 0.0500(12) 0.0443(11) 0.0321(11) 0.0028(8) -0.0018(9) -0.0266(10)
F35 0.0427(11) 0.0390(10) 0.0224(9) -0.0086(8) 0.0035(8) -0.0147(9)
F36 0.0328(10) 0.0278(9) 0.0275(9) -0.0120(7) 0.0010(7) -0.0116(8)
C41 0.0232(16) 0.0264(15) 0.0164(14) -0.0052(11) -0.0026(11) -0.0061(13)
C42 0.0270(17) 0.0254(15) 0.0246(16) -0.0095(12) -0.0036(12) -0.0024(13)
C43 0.0315(18) 0.0439(19) 0.0219(16) -0.0062(14) -0.0101(13) -0.0033(15)
C44 0.0322(19) 0.0368(19) 0.0326(19) 0.0030(15) -0.0067(15) 0.0081(15)
C45 0.044(2) 0.0248(16) 0.0314(19) -0.0021(13) 0.0037(15) -0.0064(15)
C46 0.0339(18) 0.0293(16) 0.0215(16) -0.0060(12) 0.0017(13) -0.0142(14)
F42 0.0298(10) 0.0347(10) 0.0392(11) -0.0158(8) -0.0104(8) -0.0076(8)
F43 0.0368(12) 0.0695(14) 0.0468(13) -0.0157(11) -0.0237(10) -0.0016(10)
F44 0.0485(13) 0.0421(12) 0.0584(15) 0.0077(10) -0.0140(11) 0.0126(10)
F45 0.0659(15) 0.0229(10) 0.0596(14) -0.0083(9) 0.0079(11) -0.0087(10)
F46 0.0390(11) 0.0354(10) 0.0370(11) -0.0145(8) -0.0009(8) -0.0172(9)
C51 0.0180(15) 0.0271(15) 0.0243(16) -0.0099(12) 0.0019(11) -0.0075(12)
C52 0.0218(16) 0.0287(16) 0.0253(16) -0.0057(12) -0.0068(12) -0.0056(13)
C53 0.0255(17) 0.0460(19) 0.0235(17) -0.0106(14) -0.0029(13) -0.0125(15)
C54 0.0296(18) 0.0370(18) 0.0375(19) -0.0225(15) 0.0015(14) -0.0078(15)
C55 0.0252(17) 0.0276(16) 0.044(2) -0.0132(14) -0.0032(14) -0.0055(14)
C56 0.0298(17) 0.0291(16) 0.0242(16) -0.0063(12) -0.0053(13) -0.0096(14)
F52 0.0327(10) 0.0347(10) 0.0228(9) -0.0031(7) -0.0065(7) -0.0044(8)
F53 0.0417(12) 0.0631(13) 0.0249(10) -0.0188(9) -0.0014(8) -0.0128(10)
F54 0.0467(12) 0.0520(12) 0.0494(13) -0.0359(10) 0.0041(10) -0.0093(10)
F55 0.0396(12) 0.0283(10) 0.0581(13) -0.0143(9) -0.0061(10) 0.0022(9)
F56 0.0348(10) 0.0317(9) 0.0296(10) -0.0047(8) -0.0087(8) -0.0040(8)
Zn1 0.0243(2) 0.02133(18) 0.02091(19) -0.00363(13) -0.00229(13) -0.00815(15)
O61 0.0285(12) 0.0395(12) 0.0229(11) -0.0036(9) -0.0016(9) -0.0172(10)
C62 0.039(2) 0.0421(19) 0.0280(18) -0.0109(14) 0.0054(14) -0.0173(16)
C63 0.0294(18) 0.0428(19) 0.0261(17) -0.0084(14) 0.0037(13) -0.0139(15)
O64 0.0242(11) 0.0368(12) 0.0262(11) -0.0134(9) 0.0003(9) -0.0116(10)
C65 0.0285(18) 0.0465(19) 0.0286(17) -0.0130(14) -0.0044(13) -0.0126(15)
C66 0.0251(17) 0.0335(17) 0.0334(18) -0.0124(13) -0.0038(13) -0.0089(14)
O67 0.0248(11) 0.0293(11) 0.0242(11) -0.0060(8) -0.0033(8) -0.0071(9)
C68 0.0289(17) 0.0278(16) 0.0319(18) 0.0003(13) -0.0081(13) -0.0046(14)
C69 0.0289(18) 0.0278(16) 0.0307(17) -0.0001(13) -0.0083(13) -0.0039(14)
O70 0.0279(12) 0.0266(11) 0.0281(12) -0.0058(9) -0.0060(9) -0.0069(9)
C71 0.0354(19) 0.0263(16) 0.0316(18) -0.0094(13) -0.0023(14) -0.0055(14)
C72 0.041(2) 0.0230(15) 0.0323(18) -0.0063(13) -0.0053(14) -0.0128(14)
N73 0.0278(14) 0.0191(12) 0.0247(13) -0.0048(10) -0.0023(10) -0.0097(11)
C74 0.0310(18) 0.0312(16) 0.0252(16) 0.0004(12) -0.0072(13) -0.0148(14)
C75 0.0296(18) 0.0340(17) 0.0347(18) -0.0099(14) -0.0026(14) -0.0148(14)
O81 0.0245(11) 0.0219(10) 0.0236(11) -0.0032(8) -0.0056(8) -0.0078(9)
C82 0.0212(15) 0.0171(13) 0.0204(15) -0.0018(11) -0.0027(11) -0.0066(12)
C83 0.0276(16) 0.0230(14) 0.0207(15) -0.0057(11) 0.0025(12) -0.0133(13)
C84 0.0308(17) 0.0195(14) 0.0218(15) -0.0032(11) -0.0050(12) -0.0062(13)
C85 0.047(2) 0.0225(15) 0.0369(19) -0.0088(13) -0.0132(15) -0.0036(15)
C86 0.0354(18) 0.0285(16) 0.0324(18) -0.0089(13) -0.0045(14) -0.0152(14)
C87 0.0278(17) 0.0305(16) 0.0276(17) -0.0091(13) -0.0009(13) -0.0092(14)
C88 0.0261(16) 0.0166(13) 0.0212(15) 0.0005(11) -0.0034(12) -0.0063(12)
C89 0.0222(16) 0.0248(15) 0.0205(15) -0.0016(11) -0.0029(11) -0.0068(12)
C90 0.0289(17) 0.0290(15) 0.0228(16) -0.0034(12) -0.0054(12) -0.0098(13)
C91 0.040(2) 0.046(2) 0.043(2) -0.0011(16) -0.0158(16) -0.0200(17)
C92 0.048(2) 0.048(2) 0.0257(18) -0.0065(15) -0.0138(15) -0.0042(17)
C93 0.0349(19) 0.0307(17) 0.0309(18) 0.0009(13) -0.0107(14) -0.0081(14)
C94 0.0300(17) 0.0261(15) 0.0179(14) -0.0071(11) -0.0030(12) -0.0127(13)
C95 0.0261(16) 0.0213(14) 0.0213(15) -0.0047(11) 0.0009(12) -0.0102(13)
C96 0.0279(17) 0.0248(15) 0.0200(15) -0.0080(11) 0.0010(12) -0.0086(13)

loop_
_atom_type_symbol
_atom_type_description
_atom_type_scat_dispersion_real
_atom_type_scat_dispersion_imag
_atom_type_scat_source
C C 0.0033 0.0016 'International Tables Vol C Tables 4.2.6.8 and 6.1.1.4'
H H 0 0 'International Tables Vol C Tables 4.2.6.8 and 6.1.1.4'
N N 0.0061 0.0033 'International Tables Vol C Tables 4.2.6.8 and 6.1.1.4'
O O 0.0106 0.006 'International Tables Vol C Tables 4.2.6.8 and 6.1.1.4'
F F 0.0171 0.0103 'International Tables Vol C Tables 4.2.6.8 and 6.1.1.4'
Zn Zn 0.2839 1.4301 'International Tables Vol C Tables 4.2.6.8 and 6.1.1.4'
B B 0.0013 0.0007 'International Tables Vol C Tables 4.2.6.8 and 6.1.1.4'

loop_
_geom_angle_atom_site_label_1
_geom_angle_atom_site_label_2
_geom_angle_atom_site_label_3
_geom_angle
B2 N1 B1 133.3(2)
B2 N1 H1A 103.9
B1 N1 H1A 103.9
B2 N1 H1B 103.9
B1 N1 H1B 103.9
H1A N1 H1B 105.4
N1 B1 C1 111.8(2)
N1 B1 C21 108.3(2)
C1 B1 C21 114.5(2)
N1 B1 C11 108.8(2)
C1 B1 C11 100.3(2)
C21 B1 C11 113.0(2)
C2 C1 C6 112.5(3)
C2 C1 B1 128.8(3)
C6 C1 B1 118.0(2)
F2 C2 C3 114.5(2)
F2 C2 C1 121.4(3)
C3 C2 C1 124.0(3)
F3 C3 C4 118.9(3)
F3 C3 C2 120.3(3)
C4 C3 C2 120.9(3)
F4 C4 C3 121.3(3)
F4 C4 C5 120.9(3)
C3 C4 C5 117.8(3)
F5 C5 C6 120.2(3)
F5 C5 C4 120.3(3)
C6 C5 C4 119.5(3)
F6 C6 C5 115.5(2)
F6 C6 C1 119.1(2)
C5 C6 C1 125.3(3)
C16 C11 C12 112.8(3)
C16 C11 B1 126.4(3)
C12 C11 B1 119.6(2)
F12 C12 C13 115.5(3)
F12 C12 C11 119.3(2)
C13 C12 C11 125.1(3)
F13 C13 C12 121.0(3)
F13 C13 C14 119.9(3)
C12 C13 C14 119.1(3)
F14 C14 C15 120.7(3)
F14 C14 C13 120.2(3)
C15 C14 C13 119.1(3)
F15 C15 C14 119.5(3)
F15 C15 C16 120.4(3)
C14 C15 C16 120.1(3)
F16 C16 C15 115.1(3)
F16 C16 C11 121.0(3)
C15 C16 C11 123.9(3)
C22 C21 C26 113.0(3)
C22 C21 B1 120.7(2)
C26 C21 B1 126.2(3)
F22 C22 C21 119.1(2)
F22 C22 C23 115.3(3)
C21 C22 C23 125.6(3)
F23 C23 C22 121.4(3)
F23 C23 C24 119.9(3)
C22 C23 C24 118.8(3)
F24 C24 C25 121.0(3)
F24 C24 C23 120.4(3)
C25 C24 C23 118.5(3)
F25 C25 C24 119.3(3)
F25 C25 C26 120.4(3)
C24 C25 C26 120.2(3)
F26 C26 C25 115.4(2)
F26 C26 C21 120.6(2)
C25 C26 C21 123.9(3)
N1 B2 C41 112.2(2)
N1 B2 C51 109.3(2)
C41 B2 C51 114.0(2)
N1 B2 C31 105.8(2)
C41 B2 C31 104.1(2)
C51 B2 C31 111.1(2)
C32 C31 C36 112.8(2)
C32 C31 B2 127.8(2)
C36 C31 B2 119.3(2)
F32 C32 C33 114.5(2)
F32 C32 C31 120.8(2)
C33 C32 C31 124.7(3)
F33 C33 C34 120.2(3)
F33 C33 C32 120.3(3)
C34 C33 C32 119.4(3)
F34 C34 C33 120.5(3)
F34 C34 C35 120.4(3)
C33 C34 C35 119.1(3)
F35 C35 C36 121.1(3)
F35 C35 C34 119.6(3)
C36 C35 C34 119.3(3)
F36 C36 C35 116.1(2)
F36 C36 C31 119.3(2)
C35 C36 C31 124.6(3)
C42 C41 C46 112.4(3)
C42 C41 B2 118.8(2)
C46 C41 B2 128.5(3)
F42 C42 C43 116.2(3)
F42 C42 C41 119.0(3)
C43 C42 C41 124.7(3)
F43 C43 C44 120.2(3)
F43 C43 C42 120.7(3)
C44 C43 C42 119.1(3)
F44 C44 C43 120.1(3)
F44 C44 C45 120.5(3)
C43 C44 C45 119.4(3)
F45 C45 C44 120.0(3)
F45 C45 C46 120.1(3)
C44 C45 C46 119.9(3)
F46 C46 C45 114.9(3)
F46 C46 C41 120.7(3)
C45 C46 C41 124.4(3)
C56 C51 C52 113.8(3)
C56 C51 B2 119.2(3)
C52 C51 B2 127.0(3)
F52 C52 C53 115.0(3)
F52 C52 C51 121.1(2)
C53 C52 C51 124.0(3)
F53 C53 C52 121.2(3)
F53 C53 C54 119.1(3)
C52 C53 C54 119.7(3)
F54 C54 C55 120.6(3)
F54 C54 C53 120.2(3)
C55 C54 C53 119.1(3)
F55 C55 C54 120.1(3)
F55 C55 C56 120.6(3)
C54 C55 C56 119.2(3)
F56 C56 C51 119.9(3)
F56 C56 C55 115.9(3)
C51 C56 C55 124.2(3)
O81 Zn1 O70 135.21(8)
O81 Zn1 N73 95.35(8)
O70 Zn1 N73 79.14(8)
O81 Zn1 O64 103.82(8)
O70 Zn1 O64 104.39(8)
N73 Zn1 O64 146.53(8)
O81 Zn1 O61 113.61(8)
O70 Zn1 O61 108.28(8)
N73 Zn1 O61 76.79(8)
O64 Zn1 O61 70.48(7)
O81 Zn1 O67 86.96(8)
O70 Zn1 O67 71.82(7)
N73 Zn1 O67 140.21(8)
O64 Zn1 O67 68.97(7)
O61 Zn1 O67 137.87(7)
C75 O61 C62 114.4(2)
C75 O61 Zn1 114.02(17)
C62 O61 Zn1 116.54(19)
O61 C62 C63 106.2(2)
O61 C62 H62A 110.5
C63 C62 H62A 110.5
O61 C62 H62B 110.5
C63 C62 H62B 110.5
H62A C62 H62B 108.7
O64 C63 C62 106.0(2)
O64 C63 H63A 110.5
C62 C63 H63A 110.5
O64 C63 H63B 110.5
C62 C63 H63B 110.5
H63A C63 H63B 108.7
C63 O64 C65 113.6(2)
C63 O64 Zn1 120.67(18)
C65 O64 Zn1 122.97(16)
O64 C65 C66 106.3(2)
O64 C65 H65A 110.5
C66 C65 H65A 110.5
O64 C65 H65B 110.5
C66 C65 H65B 110.5
H65A C65 H65B 108.7
O67 C66 C65 110.3(2)
O67 C66 H66A 109.6
C65 C66 H66A 109.6
O67 C66 H66B 109.6
C65 C66 H66B 109.6
H66A C66 H66B 108.1
C68 O67 C66 114.3(2)
C68 O67 Zn1 106.77(17)
C66 O67 Zn1 107.01(16)
O67 C68 C69 105.1(2)
O67 C68 H68A 110.7
C69 C68 H68A 110.7
O67 C68 H68B 110.7
C69 C68 H68B 110.7
H68A C68 H68B 108.8
O70 C69 C68 106.5(2)
O70 C69 H69A 110.4
C68 C69 H69A 110.4
O70 C69 H69B 110.4
C68 C69 H69B 110.4
H69A C69 H69B 108.6
C69 O70 C71 111.6(2)
C69 O70 Zn1 119.01(16)
C71 O70 Zn1 109.77(17)
O70 C71 C72 107.3(2)
O70 C71 H71A 110.2
C72 C71 H71A 110.2
O70 C71 H71B 110.2
C72 C71 H71B 110.2
H71A C71 H71B 108.5
N73 C72 C71 110.8(2)
N73 C72 H72A 109.5
C71 C72 H72A 109.5
N73 C72 H72B 109.5
C71 C72 H72B 109.5
H72A C72 H72B 108.1
C74 N73 C72 109.8(2)
C74 N73 C96 111.3(2)
C72 N73 C96 110.6(2)
C74 N73 Zn1 110.25(17)
C72 N73 Zn1 109.57(19)
C96 N73 Zn1 105.29(16)
N73 C74 C75 110.7(2)
N73 C74 H74A 109.5
C75 C74 H74A 109.5
N73 C74 H74B 109.5
C75 C74 H74B 109.5
H74A C74 H74B 108.1
O61 C75 C74 105.9(2)
O61 C75 H75A 110.5
C74 C75 H75A 110.5
O61 C75 H75B 110.5
C74 C75 H75B 110.5
H75A C75 H75B 108.7
C82 O81 Zn1 119.69(16)
O81 C82 C83 121.9(2)
O81 C82 C95 119.7(2)
C83 C82 C95 118.4(3)
C88 C83 C82 118.5(3)
C88 C83 C84 120.6(2)
C82 C83 C84 120.9(3)
C85 C84 C83 112.4(2)
C85 C84 C86 108.0(2)
C83 C84 C86 110.1(2)
C85 C84 C87 107.4(2)
C83 C84 C87 109.4(2)
C86 C84 C87 109.3(2)
C84 C85 H85A 109.5
C84 C85 H85B 109.5
H85A C85 H85B 109.5
C84 C85 H85C 109.5
H85A C85 H85C 109.5
H85B C85 H85C 109.5
C84 C86 H86A 109.5
C84 C86 H86B 109.5
H86A C86 H86B 109.5
C84 C86 H86C 109.5
H86A C86 H86C 109.5
H86B C86 H86C 109.5
C84 C87 H87A 109.5
C84 C87 H87B 109.5
H87A C87 H87B 109.5
C84 C87 H87C 109.5
H87A C87 H87C 109.5
H87B C87 H87C 109.5
C83 C88 C89 124.1(3)
C83 C88 H88 118
C89 C88 H88 118
C94 C89 C88 116.4(3)
C94 C89 C90 120.6(3)
C88 C89 C90 122.8(3)
C93 C90 C92 108.4(2)
C93 C90 C91 108.6(3)
C92 C90 C91 109.0(3)
C93 C90 C89 112.8(2)
C92 C90 C89 111.5(3)
C91 C90 C89 106.4(2)
C90 C91 H91A 109.5
C90 C91 H91B 109.5
H91A C91 H91B 109.5
C90 C91 H91C 109.5
H91A C91 H91C 109.5
H91B C91 H91C 109.5
C90 C92 H92A 109.5
C90 C92 H92B 109.5
H92A C92 H92B 109.5
C90 C92 H92C 109.5
H92A C92 H92C 109.5
H92B C92 H92C 109.5
C90 C93 H93A 109.5
C90 C93 H93B 109.5
H93A C93 H93B 109.5
C90 C93 H93C 109.5
H93A C93 H93C 109.5
H93B C93 H93C 109.5
C89 C94 C95 122.1(3)
C89 C94 H94 119
C95 C94 H94 119
C94 C95 C82 120.6(3)
C94 C95 C96 119.4(3)
C82 C95 C96 119.9(3)
N73 C96 C95 110.9(2)
N73 C96 H96A 109.5
C95 C96 H96A 109.5
N73 C96 H96B 109.5
C95 C96 H96B 109.5
H96A C96 H96B 108.1

loop_
_geom_bond_atom_site_label_1
_geom_bond_atom_site_label_2
_geom_bond_distance
N1 B2 1.638(4)
N1 B1 1.641(4)
N1 H1A 0.92
N1 H1B 0.92
B1 C1 1.652(4)
B1 C21 1.657(4)
B1 C11 1.670(4)
C1 C2 1.392(4)
C1 C6 1.397(4)
C2 F2 1.365(3)
C2 C3 1.381(4)
C3 F3 1.350(3)
C3 C4 1.372(5)
C4 F4 1.331(4)
C4 C5 1.384(4)
C5 F5 1.345(3)
C5 C6 1.373(4)
C6 F6 1.355(3)
C11 C16 1.388(4)
C11 C12 1.397(4)
C12 F12 1.368(3)
C12 C13 1.370(4)
C13 F13 1.351(3)
C13 C14 1.378(4)
C14 F14 1.356(3)
C14 C15 1.363(4)
C15 F15 1.354(3)
C15 C16 1.386(4)
C16 F16 1.354(3)
C21 C22 1.377(4)
C21 C26 1.396(4)
C22 F22 1.365(3)
C22 C23 1.378(4)
C23 F23 1.336(3)
C23 C24 1.383(4)
C24 F24 1.340(3)
C24 C25 1.374(5)
C25 F25 1.357(3)
C25 C26 1.376(4)
C26 F26 1.368(3)
B2 C41 1.641(4)
B2 C51 1.666(4)
B2 C31 1.675(4)
C31 C32 1.394(4)
C31 C36 1.399(4)
C32 F32 1.359(3)
C32 C33 1.384(4)
C33 F33 1.339(3)
C33 C34 1.376(4)
C34 F34 1.347(3)
C34 C35 1.383(4)
C35 F35 1.346(3)
C35 C36 1.381(4)
C36 F36 1.360(3)
C41 C42 1.398(4)
C41 C46 1.399(4)
C42 F42 1.354(3)
C42 C43 1.391(4)
C43 F43 1.340(4)
C43 C44 1.368(5)
C44 F44 1.351(4)
C44 C45 1.370(5)
C45 F45 1.350(4)
C45 C46 1.381(4)
C46 F46 1.356(4)
C51 C56 1.382(4)
C51 C52 1.389(4)
C52 F52 1.358(3)
C52 C53 1.372(4)
C53 F53 1.353(4)
C53 C54 1.381(5)
C54 F54 1.351(3)
C54 C55 1.366(5)
C55 F55 1.350(4)
C55 C56 1.389(4)
C56 F56 1.352(3)
Zn1 O81 1.9000(18)
Zn1 O70 2.150(2)
Zn1 N73 2.163(2)
Zn1 O64 2.184(2)
Zn1 O61 2.206(2)
Zn1 O67 2.329(2)
O61 C75 1.426(3)
O61 C62 1.436(4)
C62 C63 1.496(4)
C62 H62A 0.99
C62 H62B 0.99
C63 O64 1.433(3)
C63 H63A 0.99
C63 H63B 0.99
O64 C65 1.442(4)
C65 C66 1.527(4)
C65 H65A 0.99
C65 H65B 0.99
C66 O67 1.449(3)
C66 H66A 0.99
C66 H66B 0.99
O67 C68 1.438(3)
C68 C69 1.493(4)
C68 H68A 0.99
C68 H68B 0.99
C69 O70 1.452(4)
C69 H69A 0.99
C69 H69B 0.99
O70 C71 1.453(4)
C71 C72 1.491(5)
C71 H71A 0.99
C71 H71B 0.99
C72 N73 1.488(4)
C72 H72A 0.99
C72 H72B 0.99
N73 C74 1.484(4)
N73 C96 1.499(3)
C74 C75 1.509(4)
C74 H74A 0.99
C74 H74B 0.99
C75 H75A 0.99
C75 H75B 0.99
O81 C82 1.342(3)
C82 C83 1.416(4)
C82 C95 1.423(4)
C83 C88 1.400(4)
C83 C84 1.540(4)
C84 C85 1.536(4)
C84 C86 1.548(4)
C84 C87 1.549(4)
C85 H85A 0.98
C85 H85B 0.98
C85 H85C 0.98
C86 H86A 0.98
C86 H86B 0.98
C86 H86C 0.98
C87 H87A 0.98
C87 H87B 0.98
C87 H87C 0.98
C88 C89 1.404(4)
C88 H88 0.95
C89 C94 1.392(4)
C89 C90 1.547(4)
C90 C93 1.524(4)
C90 C92 1.527(4)
C90 C91 1.542(4)
C91 H91A 0.98
C91 H91B 0.98
C91 H91C 0.98
C92 H92A 0.98
C92 H92B 0.98
C92 H92C 0.98
C93 H93A 0.98
C93 H93B 0.98
C93 H93C 0.98
C94 C95 1.400(4)
C94 H94 0.95
C95 C96 1.505(4)
C96 H96A 0.99
C96 H96B 0.99

loop_
_geom_torsion_atom_site_label_1
_geom_torsion_atom_site_label_2
_geom_torsion_atom_site_label_3
_geom_torsion_atom_site_label_4
_geom_torsion
B2 N1 B1 C1 -108.9(3)
B2 N1 B1 C21 18.1(4)
B2 N1 B1 C11 141.3(3)
N1 B1 C1 C2 -12.1(4)
C21 B1 C1 C2 -135.8(3)
C11 B1 C1 C2 103.0(3)
N1 B1 C1 C6 178.7(2)
C21 B1 C1 C6 55.0(3)
C11 B1 C1 C6 -66.2(3)
C6 C1 C2 F2 177.2(2)
B1 C1 C2 F2 7.5(4)
C6 C1 C2 C3 -0.6(4)
B1 C1 C2 C3 -170.3(3)
F2 C2 C3 F3 2.6(4)
C1 C2 C3 F3 -179.4(3)
F2 C2 C3 C4 -178.3(3)
C1 C2 C3 C4 -0.3(5)
F3 C3 C4 F4 -0.3(5)
C2 C3 C4 F4 -179.4(3)
F3 C3 C4 C5 -179.8(3)
C2 C3 C4 C5 1.0(5)
F4 C4 C5 F5 -1.2(5)
C3 C4 C5 F5 178.4(3)
F4 C4 C5 C6 179.6(3)
C3 C4 C5 C6 -0.8(5)
F5 C5 C6 F6 -0.3(4)
C4 C5 C6 F6 178.9(3)
F5 C5 C6 C1 -179.4(3)
C4 C5 C6 C1 -0.2(5)
C2 C1 C6 F6 -178.2(2)
B1 C1 C6 F6 -7.3(4)
C2 C1 C6 C5 0.9(4)
B1 C1 C6 C5 171.8(3)
N1 B1 C11 C16 -142.9(3)
C1 B1 C11 C16 99.6(3)
C21 B1 C11 C16 -22.6(4)
N1 B1 C11 C12 50.1(3)
C1 B1 C11 C12 -67.3(3)
C21 B1 C11 C12 170.4(3)
C16 C11 C12 F12 -176.9(3)
B1 C11 C12 F12 -8.3(4)
C16 C11 C12 C13 0.7(4)
B1 C11 C12 C13 169.4(3)
F12 C12 C13 F13 -2.3(4)
C11 C12 C13 F13 180.0(3)
F12 C12 C13 C14 176.7(3)
C11 C12 C13 C14 -1.0(5)
F13 C13 C14 F14 -0.7(5)
C12 C13 C14 F14 -179.7(3)
F13 C13 C14 C15 179.4(3)
C12 C13 C14 C15 0.4(5)
F14 C14 C15 F15 1.4(5)
C13 C14 C15 F15 -178.7(3)
F14 C14 C15 C16 -179.4(3)
C13 C14 C15 C16 0.4(5)
F15 C15 C16 F16 -0.8(4)
C14 C15 C16 F16 -179.9(3)
F15 C15 C16 C11 178.4(3)
C14 C15 C16 C11 -0.7(5)
C12 C11 C16 F16 179.3(3)
B1 C11 C16 F16 11.6(5)
C12 C11 C16 C15 0.2(4)
B1 C11 C16 C15 -167.6(3)
N1 B1 C21 C22 67.0(3)
C1 B1 C21 C22 -167.5(2)
C11 B1 C21 C22 -53.6(4)
N1 B1 C21 C26 -110.1(3)
C1 B1 C21 C26 15.4(4)
C11 B1 C21 C26 129.3(3)
C26 C21 C22 F22 -179.2(2)
B1 C21 C22 F22 3.3(4)
C26 C21 C22 C23 -0.1(4)
B1 C21 C22 C23 -177.6(3)
F22 C22 C23 F23 -2.1(4)
C21 C22 C23 F23 178.8(3)
F22 C22 C23 C24 179.1(3)
C21 C22 C23 C24 -0.1(5)
F23 C23 C24 F24 -0.7(5)
C22 C23 C24 F24 178.2(3)
F23 C23 C24 C25 -178.3(3)
C22 C23 C24 C25 0.6(5)
F24 C24 C25 F25 -0.5(4)
C23 C24 C25 F25 177.2(3)
F24 C24 C25 C26 -178.6(3)
C23 C24 C25 C26 -0.9(5)
F25 C25 C26 F26 -0.4(4)
C24 C25 C26 F26 177.7(3)
F25 C25 C26 C21 -177.2(3)
C24 C25 C26 C21 0.8(5)
C22 C21 C26 F26 -177.0(2)
B1 C21 C26 F26 0.3(4)
C22 C21 C26 C25 -0.3(4)
B1 C21 C26 C25 177.0(3)
B1 N1 B2 C41 -103.5(3)
B1 N1 B2 C51 23.9(4)
B1 N1 B2 C31 143.5(3)
N1 B2 C31 C32 -134.1(3)
C41 B2 C31 C32 107.4(3)
C51 B2 C31 C32 -15.7(4)
N1 B2 C31 C36 50.3(3)
C41 B2 C31 C36 -68.1(3)
C51 B2 C31 C36 168.8(3)
C36 C31 C32 F32 177.0(3)
B2 C31 C32 F32 1.2(5)
C36 C31 C32 C33 -2.4(4)
B2 C31 C32 C33 -178.2(3)
F32 C32 C33 F33 0.3(4)
C31 C32 C33 F33 179.8(3)
F32 C32 C33 C34 -179.1(3)
C31 C32 C33 C34 0.4(5)
F33 C33 C34 F34 0.9(4)
C32 C33 C34 F34 -179.7(3)
F33 C33 C34 C35 -178.8(3)
C32 C33 C34 C35 0.6(5)
F34 C34 C35 F35 -0.3(4)
C33 C34 C35 F35 179.4(3)
F34 C34 C35 C36 -179.1(3)
C33 C34 C35 C36 0.6(5)
F35 C35 C36 F36 -1.2(4)
C34 C35 C36 F36 177.6(3)
F35 C35 C36 C31 178.2(3)
C34 C35 C36 C31 -3.0(5)
C32 C31 C36 F36 -176.9(3)
B2 C31 C36 F36 -0.7(4)
C32 C31 C36 C35 3.7(4)
B2 C31 C36 C35 179.9(3)
N1 B2 C41 C42 -178.9(2)
C51 B2 C41 C42 56.2(3)
C31 B2 C41 C42 -65.0(3)
N1 B2 C41 C46 -6.8(4)
C51 B2 C41 C46 -131.6(3)
C31 B2 C41 C46 107.2(3)
C46 C41 C42 F42 -176.8(2)
B2 C41 C42 F42 -3.5(4)
C46 C41 C42 C43 4.0(4)
B2 C41 C42 C43 177.4(3)
F42 C42 C43 F43 0.5(4)
C41 C42 C43 F43 179.6(3)
F42 C42 C43 C44 179.3(3)
C41 C42 C43 C44 -1.5(5)
F43 C43 C44 F44 -1.0(5)
C42 C43 C44 F44 -179.9(3)
F43 C43 C44 C45 177.7(3)
C42 C43 C44 C45 -1.2(5)
F44 C44 C45 F45 1.5(5)
C43 C44 C45 F45 -177.2(3)
F44 C44 C45 C46 179.7(3)
C43 C44 C45 C46 0.9(5)
F45 C45 C46 F46 0.9(4)
C44 C45 C46 F46 -177.2(3)
F45 C45 C46 C41 -179.8(3)
C44 C45 C46 C41 2.0(5)
C42 C41 C46 F46 175.0(2)
B2 C41 C46 F46 2.4(4)
C42 C41 C46 C45 -4.3(4)
B2 C41 C46 C45 -176.9(3)
N1 B2 C51 C56 63.0(3)
C41 B2 C51 C56 -170.5(2)
C31 B2 C51 C56 -53.3(3)
N1 B2 C51 C52 -117.3(3)
C41 B2 C51 C52 9.1(4)
C31 B2 C51 C52 126.3(3)
C56 C51 C52 F52 -176.3(2)
B2 C51 C52 F52 4.1(4)
C56 C51 C52 C53 1.7(4)
B2 C51 C52 C53 -178.0(3)
F52 C52 C53 F53 0.1(4)
C51 C52 C53 F53 -178.0(3)
F52 C52 C53 C54 177.5(3)
C51 C52 C53 C54 -0.6(5)
F53 C53 C54 F54 -0.9(4)
C52 C53 C54 F54 -178.3(3)
F53 C53 C54 C55 176.7(3)
C52 C53 C54 C55 -0.7(5)
F54 C54 C55 F55 -1.3(5)
C53 C54 C55 F55 -178.9(3)
F54 C54 C55 C56 178.4(3)
C53 C54 C55 C56 0.8(5)
C52 C51 C56 F56 178.8(2)
B2 C51 C56 F56 -1.5(4)
C52 C51 C56 C55 -1.6(4)
B2 C51 C56 C55 178.1(3)
F55 C55 C56 F56 -0.3(4)
C54 C55 C56 F56 -180.0(3)
F55 C55 C56 C51 -179.9(3)
C54 C55 C56 C51 0.4(5)
O81 Zn1 O61 C75 104.2(2)
O70 Zn1 O61 C75 -59.6(2)
N73 Zn1 O61 C75 14.09(19)
O64 Zn1 O61 C75 -158.8(2)
O67 Zn1 O61 C75 -142.42(18)
O81 Zn1 O61 C62 -119.1(2)
O70 Zn1 O61 C62 77.1(2)
N73 Zn1 O61 C62 150.8(2)
O64 Zn1 O61 C62 -22.10(19)
O67 Zn1 O61 C62 -5.7(2)
C75 O61 C62 C63 -178.3(3)
Zn1 O61 C62 C63 45.1(3)
O61 C62 C63 O64 -46.1(3)
C62 C63 O64 C65 -166.6(3)
C62 C63 O64 Zn1 31.7(3)
O81 Zn1 O64 C63 103.6(2)
O70 Zn1 O64 C63 -111.6(2)
N73 Zn1 O64 C63 -19.6(3)
O61 Zn1 O64 C63 -6.95(19)
O67 Zn1 O64 C63 -175.2(2)
O81 Zn1 O64 C65 -56.3(2)
O70 Zn1 O64 C65 88.5(2)
N73 Zn1 O64 C65 -179.4(2)
O61 Zn1 O64 C65 -166.8(2)
O67 Zn1 O64 C65 24.9(2)
C63 O64 C65 C66 -165.4(2)
Zn1 O64 C65 C66 -4.2(3)
O64 C65 C66 O67 -33.4(3)
C65 C66 O67 C68 -64.6(3)
C65 C66 O67 Zn1 53.3(3)
O81 Zn1 O67 C68 -171.43(17)
O70 Zn1 O67 C68 -31.48(16)
N73 Zn1 O67 C68 -76.7(2)
O64 Zn1 O67 C68 82.50(17)
O61 Zn1 O67 C68 65.9(2)
O81 Zn1 O67 C66 65.79(17)
O70 Zn1 O67 C66 -154.26(18)
N73 Zn1 O67 C66 160.50(16)
O64 Zn1 O67 C66 -40.28(16)
O61 Zn1 O67 C66 -56.8(2)
C66 O67 C68 C69 174.7(2)
Zn1 O67 C68 C69 56.6(2)
O67 C68 C69 O70 -56.3(3)
C68 C69 O70 C71 159.0(2)
C68 C69 O70 Zn1 29.5(3)
O81 Zn1 O70 C69 66.1(2)
N73 Zn1 O70 C69 152.8(2)
O64 Zn1 O70 C69 -61.3(2)
O61 Zn1 O70 C69 -135.16(18)
O67 Zn1 O70 C69 0.36(18)
O81 Zn1 O70 C71 -64.2(2)
N73 Zn1 O70 C71 22.49(17)
O64 Zn1 O70 C71 168.35(17)
O61 Zn1 O70 C71 94.52(18)
O67 Zn1 O70 C71 -129.96(18)
C69 O70 C71 C72 179.3(2)
Zn1 O70 C71 C72 -46.5(2)
O70 C71 C72 N73 53.1(3)
C71 C72 N73 C74 -154.4(2)
C71 C72 N73 C96 82.4(3)
C71 C72 N73 Zn1 -33.2(3)
O81 Zn1 N73 C74 -98.10(17)
O70 Zn1 N73 C74 126.84(18)
O64 Zn1 N73 C74 27.1(3)
O61 Zn1 N73 C74 14.94(16)
O67 Zn1 N73 C74 170.23(15)
O81 Zn1 N73 C72 140.98(18)
O70 Zn1 N73 C72 5.92(17)
O64 Zn1 N73 C72 -93.8(2)
O61 Zn1 N73 C72 -105.99(18)
O67 Zn1 N73 C72 49.3(2)
O81 Zn1 N73 C96 22.02(17)
O70 Zn1 N73 C96 -113.04(17)
O64 Zn1 N73 C96 147.25(16)
O61 Zn1 N73 C96 135.05(17)
O67 Zn1 N73 C96 -69.7(2)
C72 N73 C74 C75 79.5(3)
C96 N73 C74 C75 -157.7(2)
Zn1 N73 C74 C75 -41.3(3)
C62 O61 C75 C74 -176.4(2)
Zn1 O61 C75 C74 -38.7(3)
N73 C74 C75 O61 52.3(3)
O70 Zn1 O81 C82 113.2(2)
N73 Zn1 O81 C82 33.2(2)
O64 Zn1 O81 C82 -119.18(19)
O61 Zn1 O81 C82 -44.7(2)
O67 Zn1 O81 C82 173.35(19)
Zn1 O81 C82 C83 129.5(2)
Zn1 O81 C82 C95 -50.9(3)
O81 C82 C83 C88 -178.7(2)
C95 C82 C83 C88 1.7(4)
O81 C82 C83 C84 -0.5(4)
C95 C82 C83 C84 179.9(2)
C88 C83 C84 C85 -0.8(4)
C82 C83 C84 C85 -178.9(3)
C88 C83 C84 C86 -121.2(3)
C82 C83 C84 C86 60.6(3)
C88 C83 C84 C87 118.6(3)
C82 C83 C84 C87 -59.6(3)
C82 C83 C88 C89 0.3(4)
C84 C83 C88 C89 -177.9(3)
C83 C88 C89 C94 -2.3(4)
C83 C88 C89 C90 172.4(3)
C94 C89 C90 C93 -173.5(3)
C88 C89 C90 C93 11.9(4)
C94 C89 C90 C92 -51.2(4)
C88 C89 C90 C92 134.2(3)
C94 C89 C90 C91 67.5(3)
C88 C89 C90 C91 -107.0(3)
C88 C89 C94 C95 2.3(4)
C90 C89 C94 C95 -172.5(3)
C89 C94 C95 C82 -0.4(4)
C89 C94 C95 C96 174.9(2)
O81 C82 C95 C94 178.7(2)
C83 C82 C95 C94 -1.7(4)
O81 C82 C95 C96 3.4(4)
C83 C82 C95 C96 -177.0(2)
C74 N73 C96 C95 54.8(3)
C72 N73 C96 C95 177.1(2)
Zn1 N73 C96 C95 -64.6(2)
C94 C95 C96 N73 -112.8(3)
C82 C95 C96 N73 62.6(3)

loop_
_platon_squeeze_void_nr
_platon_squeeze_void_average_x
_platon_squeeze_void_average_y
_platon_squeeze_void_average_z
_platon_squeeze_void_volume
_platon_squeeze_void_count_electrons
_platon_squeeze_void_content
1 0.000 0.500 0.500 120 30 ' '
2 0.473 0.210 0.151 25 2 ' '
3 0.527 0.790 0.849 25 2 ' '
